data_1559167
loop_
_publ_author_name
'Lehtonen, Ari'
'Sillanpaa, Reijo'

_publ_section_title
;
 Synthesis and Crystal Structure of Two Copper(II) Halide Complexes with
 trans-1,2-Cycloheptanediol
;
_journal_name_full 'Acta Chemica Scandinavica'
_journal_page_first 249
_journal_page_last 254
_journal_paper_doi 10.3891/acta.chem.scand.46-0249
_journal_volume 46
_journal_year 1992
_chemical_formula_sum 'C14 H28 Br2 Cu O4'
_chemical_formula_weight 483.73
_chemical_name_common
;
CuBr2.2t-chpd
;
_space_group_IT_number 14
_space_group_name_Hall '-P 2yn'
_space_group_name_H-M_alt 'P 1 21/n 1'
_symmetry_cell_setting monoclinic
_symmetry_Int_Tables_number 14
_symmetry_space_group_name_Hall '-P 2yn'
_symmetry_space_group_name_H-M 'P 1 21/n 1'
_cell_angle_alpha 90.
_cell_angle_beta 106.07(1)
_cell_angle_gamma 90.
_cell_formula_units_Z 4
_cell_length_a 15.215(2)
_cell_length_b 8.088(3)
_cell_length_c 15.885(2)
_cell_volume 1878.4(8)
_diffrn_ambient_temperature 296
_diffrn_radiation_probe x-ray
_diffrn_radiation_type MoK\a
_diffrn_radiation_wavelength 0.71069
_exptl_absorpt_coefficient_mu 5.390
_exptl_crystal_density_diffrn 1.710
_exptl_crystal_F_000 972
_refine_ls_number_parameters 274
_refine_ls_number_reflns 2024
_refine_ls_R_factor_gt 0.035
_refine_ls_wR_factor_gt 0.036
_cod_data_source_file Acta-Chem-Scand-1992-46-249-2.cif
_cod_data_source_block 2
_cod_original_sg_symbol_H-M 'P 21/n'
_cod_database_code 1559167

loop_
_space_group_symop_id
_space_group_symop_operation_xyz
1 x,y,z
2 1/2-x,1/2+y,1/2-z
3 -x,-y,-z
4 1/2+x,1/2-y,1/2+z

loop_
_atom_site_label
_atom_site_type_symbol
_atom_site_thermal_displace_type
_atom_site_fract_x
_atom_site_fract_y
_atom_site_fract_z
_atom_site_occupancy
_atom_site_U_iso_or_equiv
_atom_site_calc_flag
_atom_site_refinement_flags
_atom_site_disorder_assembly
_atom_site_disorder_group
Br1 Br Uiso -0.09583(4) 0.39628(8) 0.41624(4) 1.000 0.0459(4) . . . .
Br2 Br Uiso -0.08933(5) 0.27902(9) 0.63406(5) 1.000 0.0566(4) . . . .
Cu Cu Uiso 0.01006(5) 0.28250(10) 0.54401(5) 1.000 0.0402(4) . . . .
O1 O Uiso 0.0944(3) 0.2093(6) 0.4771(3) 1.000 0.046(3) . . . .
O2 O Uiso 0.1033(3) 0.1596(6) 0.6349(3) 1.000 0.044(3) . . . .
C1 C Uiso 0.1870(4) 0.1799(8) 0.5315(4) 1.000 0.039(4) . . . .
C2 C Uiso 0.1743(4) 0.0738(8) 0.6049(4) 1.000 0.041(4) . . . .
C3 C Uiso 0.2590(5) 0.0510(10) 0.6793(4) 1.000 0.055(4) . . . .
O3 O Uiso 0.0954(4) 0.3335(5) 0.3235(3) 1.000 0.055(3) . . . .
O4 O Uiso -0.0553(3) 0.0979(6) 0.2762(3) 1.000 0.053(3) . . . .
C4 C Uiso 0.3225(6) -0.0870(10) 0.6651(6) 1.000 0.071(5) . . . .
C5 C Uiso 0.3523(7) -0.0860(10) 0.5841(6) 1.000 0.085(6) . . . .
C6 C Uiso 0.3429(5) 0.0690(10) 0.5307(5) 1.000 0.058(5) . . . .
C7 C Uiso 0.2458(4) 0.1100(10) 0.4789(4) 1.000 0.049(4) . . . .
C8 C Uiso 0.0514(5) 0.2808(9) 0.2363(4) 1.000 0.049(4) . . . .
C9 C Uiso 0.0234(5) 0.1050(8) 0.2433(4) 1.000 0.046(4) . . . .
C10 C Uiso 0.0018(6) 0.0040(10) 0.1594(5) 1.000 0.061(5) . . . .
C11 C Uiso 0.0841(7) -0.0690(10) 0.1363(6) 1.000 0.080(6) . . . .
C12 C Uiso 0.1437(7) 0.050(2) 0.1065(7) 1.000 0.100(8) . . . .
C13 C Uiso 0.1755(7) 0.201(2) 0.1670(10) 1.000 0.120(9) . . . .
C14 C Uiso 0.1079(8) 0.3210(10) 0.1756(7) 1.000 0.100(8) . . . .
H1 H Uiso 0.093(5) 0.257(8) 0.435(4) 1.000 0.0519 . . . .
H2 H Uiso 0.089(5) 0.100(8) 0.659(4) 1.000 0.0507 . . . .
H3 H Uiso 0.210(4) 0.281(7) 0.561(4) 1.000 0.0469 . . . .
H4 H Uiso 0.151(4) -0.044(8) 0.580(3) 1.000 0.0519 . . . .
H5 H Uiso 0.243(4) 0.029(8) 0.726(4) 1.000 0.0659 . . . .
H6 H Uiso 0.295(4) 0.158(8) 0.697(4) 1.000 0.0646 . . . .
H7 H Uiso 0.365(5) -0.090(10) 0.717(4) 1.000 0.0823 . . . .
H8 H Uiso 0.290(4) -0.204(8) 0.675(4) 1.000 0.0507 . . . .
H9 H Uiso 0.410(6) -0.130(10) 0.592(5) 1.000 0.1001 . . . .
H10 H Uiso 0.311(5) -0.170(10) 0.547(5) 1.000 0.1001 . . . .
H11 H Uiso 0.381(4) 0.062(8) 0.488(4) 1.000 0.0709 . . . .
H12 H Uiso 0.364(5) 0.159(8) 0.568(4) 1.000 0.0709 . . . .
H13 H Uiso 0.245(4) 0.189(8) 0.431(4) 1.000 0.0595 . . . .
H14 H Uiso 0.213(4) -0.004(8) 0.444(4) 1.000 0.0595 . . . .
H15 H Uiso 0.089(5) 0.423(8) 0.326(5) 1.000 0.0633 . . . .
H16 H Uiso -0.055(5) 0.170(8) 0.307(4) 1.000 0.0621 . . . .
H17 H Uiso -0.006(4) 0.354(8) 0.214(4) 1.000 0.0608 . . . .
H18 H Uiso 0.074(4) 0.052(7) 0.281(4) 1.000 0.0545 . . . .
H19 H Uiso -0.035(5) 0.063(9) 0.113(4) 1.000 0.0735 . . . .
H20 H Uiso -0.035(5) -0.089(8) 0.166(4) 1.000 0.0735 . . . .
H21 H Uiso 0.115(6) -0.120(10) 0.187(5) 1.000 0.0963 . . . .
H22 H Uiso 0.051(5) -0.160(10) 0.080(5) 1.000 0.0963 . . . .
H23 H Uiso 0.118(6) 0.100(10) 0.055(6) 1.000 0.1191 . . . .
H24 H Uiso 0.194(6) 0.020(10) 0.109(6) 1.000 0.1191 . . . .
H25 H Uiso 0.191(7) 0.200(10) 0.238(6) 1.000 0.1444 . . . .
H26 H Uiso 0.226(7) 0.260(10) 0.145(6) 1.000 0.1444 . . . .
H27 H Uiso 0.067(6) 0.290(10) 0.098(6) 1.000 0.1203 . . . .
H28 H Uiso 0.134(6) 0.430(10) 0.189(5) 1.000 0.1203 . . . .

loop_
_atom_type_symbol
_atom_type_description
_atom_type_scat_dispersion_real
_atom_type_scat_dispersion_imag
_atom_type_scat_source
C C 0.0033 0.0016 ' International Tables Vol C Tables 4.2.6.8 and 6.1.1.4'
H H 0.0000 0.0000 ' International Tables Vol C Tables 4.2.6.8 and 6.1.1.4'
Br Br -0.2901 2.4595 ' International Tables Vol C Tables 4.2.6.8 and 6.1.1.4'
Cu Cu 0.3201 1.2651 ' International Tables Vol C Tables 4.2.6.8 and 6.1.1.4'
O O 0.0106 0.0060 ' International Tables Vol C Tables 4.2.6.8 and 6.1.1.4'

loop_
_geom_angle_atom_site_label_1
_geom_angle_atom_site_label_2
_geom_angle_atom_site_label_3
_geom_angle
_geom_angle_site_symmetry_1
_geom_angle_site_symmetry_2
_geom_angle_site_symmetry_3
_geom_angle_publ_flag
Cu Br1 Cu 90.18(3) . . 3_566 yes
Br1 Cu Br2 97.18(4) . . . yes
Br1 Cu O1 92.52(14) . . . yes
Br1 Cu O2 169.66(14) . . . yes
Br1 Cu Br1 89.82(3) . . 3_566 yes
Br2 Cu O1 161.61(15) . . . yes
Br2 Cu O2 90.12(14) . . . yes
Br1 Cu Br2 101.82(4) 3_566 . . yes
O1 Cu O2 78.53(19) . . . yes
Br1 Cu O1 93.77(14) 3_566 . . yes
Br1 Cu O2 95.87(14) 3_566 . . yes
Cu O1 C1 113.4(4) . . . yes
Cu O2 C2 116.2(4) . . . yes
Cu O1 H1 117(5) . . . no
C1 O1 H1 113(6) . . . no
C2 O2 H2 103(6) . . . no
Cu O2 H2 119(6) . . . no
O1 C1 C7 111.2(5) . . . yes
C2 C1 C7 116.3(6) . . . no
O1 C1 C2 104.1(5) . . . yes
O2 C2 C1 104.2(5) . . . yes
O2 C2 C3 110.6(5) . . . yes
C1 C2 C3 114.5(6) . . . no
C2 C3 C4 114.4(6) . . . no
C3 C4 C5 118.8(7) . . . no
C4 C5 C6 119.6(7) . . . no
C5 C6 C7 114.6(7) . . . no
C1 C7 C6 115.1(5) . . . no
O1 C1 H3 108(4) . . . no
C2 C1 H3 103(4) . . . no
C7 C1 H3 114(4) . . . no
O2 C2 H4 110(3) . . . no
C1 C2 H4 109(3) . . . no
C3 C2 H4 108(3) . . . no
C2 C3 H5 109(4) . . . no
C2 C3 H6 113(3) . . . no
C4 C3 H5 108(4) . . . no
C4 C3 H6 110(4) . . . no
H5 C3 H6 101(5) . . . no
C8 O3 H15 108(6) . . . no
C3 C4 H8 106(4) . . . no
C5 C4 H7 119(5) . . . no
C5 C4 H8 113(3) . . . no
H7 C4 H8 95(6) . . . no
C3 C4 H7 102(5) . . . no
C9 O4 H16 110(6) . . . no
C4 C5 H9 113(5) . . . no
C6 C5 H10 107(5) . . . no
C4 C5 H10 102(5) . . . no
C6 C5 H9 110(5) . . . no
H9 C5 H10 104(7) . . . no
C5 C6 H12 109(4) . . . no
C7 C6 H11 108(4) . . . no
H11 C6 H12 108(6) . . . no
C7 C6 H12 107(4) . . . no
C5 C6 H11 111(4) . . . no
C1 C7 H13 108(4) . . . no
C6 C7 H14 109(3) . . . no
H13 C7 H14 104(5) . . . no
C1 C7 H14 110(3) . . . no
C6 C7 H13 111(4) . . . no
O3 C8 C9 106.2(5) . . . yes
O3 C8 C14 111.2(7) . . . yes
C9 C8 C14 118.7(6) . . . no
O4 C9 C8 110.4(6) . . . yes
C8 C9 C10 116.3(6) . . . no
O4 C9 C10 107.4(6) . . . yes
C9 C10 C11 115.4(7) . . . no
C10 C11 C12 116.2(8) . . . no
C11 C12 C13 115.3(9) . . . no
C12 C13 C14 118.7(10) . . . no
C8 C14 C13 117.8(9) . . . no
O3 C8 H17 107(4) . . . no
C9 C8 H17 110(4) . . . no
C14 C8 H17 104(4) . . . no
O4 C9 H18 112(4) . . . no
C8 C9 H18 106(4) . . . no
C10 C9 H18 105(4) . . . no
C9 C10 H19 111(4) . . . no
C9 C10 H20 108(4) . . . no
C11 C10 H19 112(5) . . . no
C11 C10 H20 106(5) . . . no
H19 C10 H20 104(6) . . . no
C10 C11 H21 103(6) . . . no
C10 C11 H22 103(4) . . . no
C12 C11 H21 111(6) . . . no
C12 C11 H22 110(4) . . . no
H21 C11 H22 114(7) . . . no
C11 C12 H23 116(6) . . . no
C11 C12 H24 117(6) . . . no
C13 C12 H23 101(5) . . . no
C13 C12 H24 95(6) . . . no
H23 C12 H24 111(9) . . . no
C12 C13 H25 125(4) . . . no
C12 C13 H26 107(5) . . . no
C14 C13 H25 82(5) . . . no
C14 C13 H26 110(5) . . . no
H25 C13 H26 113(8) . . . no
C8 C14 H27 112(4) . . . no
C8 C14 H28 109(5) . . . no
C13 C14 H27 87(4) . . . no
C13 C14 H28 112(5) . . . no
H27 C14 H28 118(6) . . . no

loop_
_geom_bond_atom_site_label_1
_geom_bond_atom_site_label_2
_geom_bond_distance
_geom_bond_site_symmetry_1
_geom_bond_site_symmetry_2
_geom_bond_publ_flag
Br1 Cu 2.3983(13) . . yes
Br1 Cu 2.8975(15) . 3_566 yes
Br2 Cu 2.3519(14) . . yes
Cu O1 1.970(5) . . yes
Cu O2 1.988(5) . . yes
O1 C1 1.454(8) . . yes
O2 C2 1.470(8) . . yes
O1 H1 0.77(6) . . no
O2 H2 0.69(6) . . no
C1 C7 1.494(9) . . no
C1 C2 1.503(9) . . no
C2 C3 1.499(9) . . no
C3 C4 1.533(12) . . no
O3 C8 1.427(8) . . yes
C4 C5 1.478(13) . . no
O4 C9 1.434(9) . . yes
C5 C6 1.498(12) . . no
C6 C7 1.516(10) . . no
C1 H3 0.96(6) . . no
C2 H4 1.06(6) . . no
O3 H15 0.73(7) . . no
C3 H5 0.86(6) . . no
C3 H6 1.02(7) . . no
C4 H7 0.90(7) . . no
C4 H8 1.10(6) . . no
O4 H16 0.76(6) . . no
C5 H10 1.00(8) . . no
C5 H9 0.92(9) . . no
C6 H12 0.94(7) . . no
C6 H11 1.01(6) . . no
C7 H13 0.99(6) . . no
C7 H14 1.12(6) . . no
C8 C14 1.494(14) . . no
C8 C9 1.497(10) . . no
C9 C10 1.520(10) . . no
C10 C11 1.518(14) . . no
C11 C12 1.487(17) . . no
C12 C13 1.55(2) . . no
C13 C14 1.448(18) . . no
C8 H17 1.03(6) . . no
C9 H18 0.94(6) . . no
C10 H19 0.93(7) . . no
C10 H20 0.96(7) . . no
C11 H21 0.91(8) . . no
C11 H22 1.16(8) . . no
C12 H23 0.90(9) . . no
C12 H24 0.79(9) . . no
C13 H25 1.09(9) . . no
C13 H26 1.04(10) . . no
C14 H27 1.24(9) . . no
C14 H28 0.97(9) . . no

loop_
_geom_hbond_atom_site_label_D
_geom_hbond_atom_site_label_H
_geom_hbond_atom_site_label_A
_geom_hbond_distance_DH
_geom_hbond_distance_HA
_geom_hbond_distance_DA
_geom_hbond_angle_DHA
_geom_hbond_site_symmetry_A
_geom_hbond_publ_flag
O1 H1 O3 0.77(6) 1.89(6) 2.643(7) 169(6) . yes
O2 H2 O4 0.69(6) 2.04(7) 2.727(7) 173(7) 3_556 yes
O3 H15 Br2 0.73(7) 2.49(7) 3.212(4) 168(6) 3_566 yes
O4 H16 Br1 0.76(6) 2.71(7) 3.451(5) 166(8) . yes
O4 H16 O3 0.76(6) 2.59(7) 2.915(7) 108(7) . yes
C13 H25 O3 1.09(9) 2.49(10) 3.239(15) 125(7) . yes
C13 H26 Br2 1.04(10) 2.88(11) 3.760(12) 142(6) 4_554 yes

loop_
_geom_torsion_atom_site_label_1
_geom_torsion_atom_site_label_2
_geom_torsion_atom_site_label_3
_geom_torsion_atom_site_label_4
_geom_torsion
_geom_torsion_site_symmetry_1
_geom_torsion_site_symmetry_2
_geom_torsion_site_symmetry_3
_geom_torsion_site_symmetry_4
_geom_torsion_publ_flag
Cu Br1 Cu Br2 101.89(4) 3_566 . . . no
Cu Br1 Cu O1 -93.76(14) 3_566 . . . no
Cu Br1 Cu Br1 0.00(4) 3_566 . . 3_566 no
Cu Br1 Cu Br2 -97.29(4) 3_566 3_566 . . no
Cu Br1 Cu O1 92.52(14) 3_566 3_566 . . no
Cu Br1 Cu O2 171.36(14) 3_566 3_566 . . no
Cu Br1 Cu Br1 0.00(4) 3_566 3_566 . . no
O1 Cu O2 C2 -5.2(4) . . . . no
Br1 Cu O2 C2 -97.8(4) 3_566 . . . no
Br2 Cu O2 C2 160.3(4) . . . . no
Br1 Cu O1 C1 160.0(4) . . . . no
O2 Cu O1 C1 -25.2(4) . . . . no
Br1 Cu O1 C1 70.0(4) 3_566 . . . no
Cu O1 C1 C2 48.8(5) . . . . no
Cu O1 C1 C7 174.8(4) . . . . no
Cu O2 C2 C1 31.9(6) . . . . no
Cu O2 C2 C3 155.4(4) . . . . no
O1 C1 C2 O2 -48.6(6) . . . . no
O1 C1 C2 C3 -169.5(5) . . . . no
C7 C1 C2 O2 -171.2(5) . . . . no
C7 C1 C2 C3 67.9(8) . . . . no
O1 C1 C7 C6 -177.8(6) . . . . no
C2 C1 C7 C6 -59.0(8) . . . . no
O2 C2 C3 C4 159.0(6) . . . . no
C1 C2 C3 C4 -83.7(8) . . . . no
C2 C3 C4 C5 52.9(10) . . . . no
C3 C4 C5 C6 17.0(13) . . . . no
C4 C5 C6 C7 -73.9(10) . . . . no
C5 C6 C7 C1 76.1(9) . . . . no
O3 C8 C9 O4 75.6(7) . . . . no
O3 C8 C9 C10 -161.9(7) . . . . no
C14 C8 C9 O4 -158.3(7) . . . . no
C14 C8 C9 C10 -35.8(10) . . . . no
O3 C8 C14 C13 87.8(11) . . . . no
C9 C8 C14 C13 -35.8(13) . . . . no
O4 C9 C10 C11 -153.6(6) . . . . no
C8 C9 C10 C11 82.3(9) . . . . no
C9 C10 C11 C12 -71.2(10) . . . . no
C10 C11 C12 C13 51.2(13) . . . . no
C11 C12 C13 C14 -66.8(16) . . . . no
C12 C13 C14 C8 80.3(14) . . . . no
